data_7242318
loop_
_publ_author_name
'Mezentsev-Cherkes, Ivan A.'
'Shestimerova, Tatiana A.'
'Medved'ko, Aleksei V.'
'Kalinin, Mikhail A.'
'Kuznetsov, Alexey N.'
'Wei, Zheng'
'Dikarev, Evgeny V.'
'Vatsadze, Sergey Z.'
'Shevelkov, Andrei V.'

_publ_section_title
;
 Synthesis and supramolecular organization of the iodide and triiodides of
 a polycyclic adamantane-based diammonium cation: the effects of hydrogen
 bonds and weak I&#x22EF;I interactions
;
_journal_issue 12
_journal_name_full CrystEngComm
_journal_page_first 2384
_journal_page_last 2395
_journal_paper_doi 10.1039/D0CE01730B
_journal_volume 23
_journal_year 2021
_chemical_formula_moiety 'C10 H20 N2, I3, I'
_chemical_formula_sum 'C10 H20 I4 N2'
_chemical_formula_weight 675.9
_space_group_IT_number 2
_space_group_name_Hall '-P 1'
_space_group_name_H-M_alt 'P -1'
_symmetry_cell_setting triclinic
_symmetry_Int_Tables_number 2
_symmetry_space_group_name_Hall '-P 1'
_symmetry_space_group_name_H-M 'P -1'
_audit_update_record
;
2020-09-28 deposited with the CCDC.	2021-02-23 downloaded from the CCDC.
;
_cell_angle_alpha 95.7390(10)
_cell_angle_beta 98.8219(9)
_cell_angle_gamma 96.0700(9)
_cell_formula_units_Z 2
_cell_length_a 8.15439(12)
_cell_length_b 8.70472(13)
_cell_length_c 13.0978(2)
_cell_measurement_temperature 293
_cell_volume 907.14(2)
_diffrn_ambient_temperature 293
_diffrn_measurement_device 'Image plate'
_diffrn_measurement_device_type 'Huber 670'
_diffrn_radiation_probe x-ray
_diffrn_radiation_type CuKa
_diffrn_radiation_wavelength 1.54059
_exptl_absorpt_coefficient_mu 54.361
_exptl_crystal_density_diffrn 2.4745
_exptl_crystal_F_000 612
_pd_meas_2theta_range_inc 0.005
_pd_meas_2theta_range_max 84.915
_pd_meas_2theta_range_min 3.000
_pd_meas_number_of_points 16384
_pd_proc_2theta_range_inc 0.005
_pd_proc_2theta_range_max 84.915
_pd_proc_2theta_range_min 4.005
_pd_proc_ls_background_function '17 Legendre polynoms'
_pd_proc_ls_pref_orient_corr none
_pd_proc_ls_profile_function Pseudo-Voigt
_pd_proc_ls_prof_R_factor 0.0294
_pd_proc_ls_prof_wR_expected 0.0282
_pd_proc_ls_prof_wR_factor 0.0372
_refine_ls_goodness_of_fit_all 1.32
_refine_ls_hydrogen_treatment constr
_refine_ls_number_constraints 92
_refine_ls_number_parameters 103
_refine_ls_number_restraints 30
_refine_ls_R_factor_all 0.0259
_refine_ls_R_factor_gt 0.0259
_refine_ls_shift/su_max 0.6296
_refine_ls_shift/su_mean 0.073
_refine_ls_weighting_scheme sigma
_refine_ls_wR_factor_all 0.0342
_refine_ls_wR_factor_gt 0.0342
_cod_data_source_file d0ce01730b2.cif
_cod_data_source_block I
_cod_depositor_comments 'Adding full bibliography for 7242315--7242318.cif.'
_cod_database_code 7242318
_publcif_datablock.id {07922a0a-bfa4-470e-9475-77df1f8d54af}

loop_
_space_group_symop_id
_space_group_symop_operation_xyz
1 x,y,z
2 -x,-y,-z

loop_
_atom_site_label
_atom_site_type_symbol
_atom_site_fract_x
_atom_site_fract_y
_atom_site_fract_z
_atom_site_adp_type
_atom_site_U_iso_or_equiv
_atom_site_site_symmetry_multiplicity
_atom_site_occupancy
_atom_site_calc_flag
_atom_site_refinement_flags
_atom_site_disorder_assembly
_atom_site_disorder_group
I1 I 0.7477(2) 0.7477(2) 0.49592(14) Uani 0.0383(12) 2 1 d . . .
I2 I 0.4325(3) 0.7717(3) 0.8807(2) Uani 0.0409(14) 2 1 d . . .
I3 I 0.6425(2) 0.7169(2) 1.07413(15) Uani 0.0440(15) 2 1 d . . .
I4 I 0.2421(2) 0.8359(2) 0.6900(2) Uani 0.0389(14) 2 1 d . . .
N1 N 0.3737(7) 0.7395(7) 0.3250(4) Uiso 0.0325 2 1 d . . .
N2 N 0.0909(7) 0.7203(5) 0.3683(4) Uiso 0.0325 2 1 d . . .
C1 C 0.3442(4) 0.8733(5) 0.2536(2) Uiso 0.0033 2 1 d . . .
C2 C 0.1490(4) 0.6605(3) 0.1557(5) Uiso 0.0033 2 1 d . . .
C3 C 0.1736(4) 0.5513(5) 0.2238(3) Uiso 0.0033 2 1 d . . .
C4 C 0.3200(4) 0.5683(5) 0.2823(2) Uiso 0.0033 2 1 d . . .
C5 C 0.2685(3) 0.7651(4) 0.4087(4) Uiso 0.0033 2 1 d . . .
C6 C 0.0540(6) 0.8405(4) 0.2877(2) Uiso 0.0033 2 1 d . . .
C7 C 0.1837(5) 0.8452(5) 0.2034(3) Uiso 0.0033 2 1 d . . .
C8 C 0.0409(5) 0.5680(4) 0.2967(2) Uiso 0.0033 2 1 d . . .
C9 C 0.1296(3) 0.3984(3) 0.1772(2) Uiso 0.0033 2 1 d . . .
C10 C 0.1266(5) 0.9696(3) 0.1402(2) Uiso 0.0033 2 1 d . . .
H1c1 H 0.421005 0.870995 0.20197 Uiso 0.004 2 1 d . . .
H2c1 H 0.361133 0.974937 0.297522 Uiso 0.004 2 1 d . . .
H1c2 H 0.21471 0.642323 0.098998 Uiso 0.004 2 1 d . . .
H2c2 H 0.034819 0.637651 0.114758 Uiso 0.004 2 1 d . . .
H1c4 H 0.402933 0.5309 0.240933 Uiso 0.004 2 1 d . . .
H2c4 H 0.315824 0.505197 0.34086 Uiso 0.004 2 1 d . . .
H1c5 H 0.287177 0.876137 0.437838 Uiso 0.004 2 1 d . . .
H2c5 H 0.303489 0.703664 0.466088 Uiso 0.004 2 1 d . . .
H1c6 H -0.062203 0.814821 0.25012 Uiso 0.004 2 1 d . . .
H2c6 H 0.059226 0.945669 0.325616 Uiso 0.004 2 1 d . . .
H1c8 H -0.0701 0.570068 0.254194 Uiso 0.004 2 1 d . . .
H2c8 H 0.0382 0.479941 0.339008 Uiso 0.004 2 1 d . . .
H1c9 H 0.019671 0.357623 0.193282 Uiso 0.0049 2 1 d . . .
H2c9 H 0.122742 0.395589 0.100892 Uiso 0.0049 2 1 d . . .
H3c9 H 0.215166 0.333521 0.204299 Uiso 0.0049 2 1 d . . .
H1c10 H 0.07911 1.046827 0.184206 Uiso 0.0049 2 1 d . . .
H2c10 H 0.222855 1.021893 0.113942 Uiso 0.0049 2 1 d . . .
H3c10 H 0.040094 0.922394 0.080659 Uiso 0.0049 2 1 d . . .
H1n1 H 0.487171 0.748807 0.341056 Uiso 0.039 2 1 d . . .
H1n2 H 0.038638 0.714825 0.42461 Uiso 0.039 2 1 d . . .

loop_
_atom_site_aniso_label
_atom_site_aniso_type_symbol
_atom_site_aniso_U_11
_atom_site_aniso_U_22
_atom_site_aniso_U_33
_atom_site_aniso_U_12
_atom_site_aniso_U_13
_atom_site_aniso_U_23
I1 I 0.024(2) 0.061(2) 0.031(2) 0.015(2) 0.0039(13) -0.0035(15)
I2 I 0.035(2) 0.042(2) 0.048(2) 0.016(2) 0.003(2) 0.011(2)
I3 I 0.022(2) 0.056(3) 0.057(3) 0.010(2) 0.010(2) 0.014(2)
I4 I 0.028(2) 0.044(2) 0.044(2) -0.012(2) 0.013(2) 0.008(2)

loop_
_atom_type_symbol
_atom_type_scat_dispersion_real
_atom_type_scat_dispersion_imag
_atom_type_scat_source
C 0.0191 0.0096 'International Tables Vol C tables 4.2.6.8 and 6.1.1.1'
H 0.0000 0.0000 'International Tables Vol C tables 4.2.6.8 and 6.1.1.1'
I -0.2903 6.8874 'International Tables Vol C tables 4.2.6.8 and 6.1.1.1'
N 0.0329 0.0188 'International Tables Vol C tables 4.2.6.8 and 6.1.1.1'

loop_
_exptl_crystal_face_index_h
_exptl_crystal_face_index_k
_exptl_crystal_face_index_l
_exptl_crystal_face_perp_dist
? ? ? ?

loop_
_geom_angle_atom_site_label_1
_geom_angle_atom_site_label_2
_geom_angle_atom_site_label_3
_geom_angle_site_symmetry_1
_geom_angle_site_symmetry_2
_geom_angle_site_symmetry_3
_geom_angle
_geom_angle_publ_flag
N1 I1 N2 . . 1_655 112.82(14) ?
I1 N1 C4 . . . 105.9(3) ?
I1 N1 C5 . . . 95.3(3) ?
I1 N1 H1n1 . . . 26.83 ?
C4 N1 C5 . . . 103.0(4) ?
C4 N1 H1n1 . . . 105.16 ?
C5 N1 H1n1 . . . 120.78 ?
I1 N2 C5 1_455 . . 129.1(3) ?
I1 N2 C8 1_455 . . 102.8(3) ?
I1 N2 H1n2 1_455 . . 27.03 ?
C5 N2 C8 . . . 117.7(4) ?
C5 N2 H1n2 . . . 106.44 ?
C8 N2 H1n2 . . . 108.39 ?
C7 C1 H1c1 . . . 109.45 ?
C7 C1 H2c1 . . . 109.5 ?
H1c1 C1 H2c1 . . . 111.47 ?
C3 C2 H1c2 . . . 109.48 ?
C3 C2 H2c2 . . . 109.48 ?
H1c2 C2 H2c2 . . . 99.33 ?
C2 C3 C4 . . . 115.5(4) ?
C2 C3 C8 . . . 105.7(4) ?
C2 C3 C9 . . . 113.6(3) ?
C4 C3 C8 . . . 107.7(3) ?
C4 C3 C9 . . . 111.1(4) ?
C8 C3 C9 . . . 101.9(3) ?
N1 C4 C3 . . . 110.6(4) ?
N1 C4 H1c4 . . . 109.48 ?
N1 C4 H2c4 . . . 109.45 ?
C3 C4 H1c4 . . . 109.44 ?
C3 C4 H2c4 . . . 109.48 ?
H1c4 C4 H2c4 . . . 108.38 ?
N1 C5 N2 . . . 111.4(4) ?
N1 C5 H1c5 . . . 109.48 ?
N1 C5 H2c5 . . . 109.49 ?
N2 C5 H1c5 . . . 109.49 ?
N2 C5 H2c5 . . . 109.48 ?
H1c5 C5 H2c5 . . . 107.42 ?
H1c6 C6 H2c6 . . . 105.72 ?
C1 C7 C10 . . . 115.2(3) ?
N2 C8 C3 . . . 108.3(4) ?
N2 C8 H1c8 . . . 109.5 ?
N2 C8 H2c8 . . . 109.45 ?
C3 C8 H1c8 . . . 109.45 ?
C3 C8 H2c8 . . . 109.48 ?
H1c8 C8 H2c8 . . . 110.6 ?
C3 C9 H1c9 . . . 109.48 ?
C3 C9 H2c9 . . . 109.49 ?
C3 C9 H3c9 . . . 109.45 ?
H1c9 C9 H2c9 . . . 109.46 ?
H1c9 C9 H3c9 . . . 109.47 ?
H2c9 C9 H3c9 . . . 109.48 ?
C7 C10 H1c10 . . . 109.45 ?
C7 C10 H2c10 . . . 109.48 ?
C7 C10 H3c10 . . . 109.48 ?
H1c10 C10 H2c10 . . . 109.46 ?
H1c10 C10 H3c10 . . . 109.5 ?
H2c10 C10 H3c10 . . . 109.46 ?

loop_
_geom_bond_atom_site_label_1
_geom_bond_atom_site_label_2
_geom_bond_site_symmetry_1
_geom_bond_site_symmetry_2
_geom_bond_distance
_geom_bond_publ_flag
I1 N1 . . 3.485(6) ?
I1 N2 . 1_655 3.490(6) ?
N1 C4 . . 1.532(7) ?
N1 C5 . . 1.506(8) ?
N1 H1n1 . . 0.9099 ?
N2 C5 . . 1.460(6) ?
N2 C8 . . 1.525(6) ?
N2 H1n2 . . 0.91 ?
C1 C7 . . 1.357(5) ?
C1 H1c1 . . 0.9899 ?
C1 H2c1 . . 0.9901 ?
C2 C3 . . 1.377(7) ?
C2 H1c2 . . 0.9899 ?
C2 H2c2 . . 0.99 ?
C3 C4 . . 1.301(5) ?
C3 C8 . . 1.557(5) ?
C3 C9 . . 1.393(5) ?
C4 H1c4 . . 0.9898 ?
C4 H2c4 . . 0.9899 ?
C5 H1c5 . . 0.99 ?
C5 H2c5 . . 0.9899 ?
C6 H1c6 . . 0.99 ?
C6 H2c6 . . 0.99 ?
C7 C10 . . 1.498(5) ?
C8 H1c8 . . 0.99 ?
C8 H2c8 . . 0.9899 ?
C9 H1c9 . . 0.9898 ?
C9 H2c9 . . 0.9902 ?
C9 H3c9 . . 0.9898 ?
C10 H1c10 . . 0.9899 ?
C10 H2c10 . . 0.9898 ?
C10 H3c10 . . 0.9902 ?

loop_
_geom_hbond_atom_site_label_D
_geom_hbond_atom_site_label_H
_geom_hbond_atom_site_label_A
_geom_hbond_site_symmetry_D
_geom_hbond_site_symmetry_H
_geom_hbond_site_symmetry_A
_geom_hbond_distance_DH
_geom_hbond_distance_HA
_geom_hbond_distance_DA
_geom_hbond_angle_DHA
_geom_hbond_publ_flag
? ? ? ? ? ? ? ? ? ? ?

loop_
_geom_torsion_atom_site_label_1
_geom_torsion_atom_site_label_2
_geom_torsion_atom_site_label_3
_geom_torsion_atom_site_label_4
_geom_torsion_site_symmetry_1
_geom_torsion_site_symmetry_2
_geom_torsion_site_symmetry_3
_geom_torsion_site_symmetry_4
_geom_torsion
_geom_torsion_publ_flag
? ? ? ? ? ? ? ? ? ?

loop_
_restr_angle_atom_site_label_1
_restr_angle_site_symmetry_1
_restr_angle_atom_site_label_2
_restr_angle_site_symmetry_2
_restr_angle_atom_site_label_3
_restr_angle_site_symmetry_3
_restr_angle_target
_restr_angle_target_weight_param
C9 . C3 . C8 . 110.47 1.5
C9 . C3 . C4 . 110.47 1.5
C9 . C3 . C2 . 110.47 1.5
C10 . C7 . C2 . 110.47 1.5
C10 . C7 . C6 . 110.47 1.5
C10 . C7 . C1 . 110.47 1.5
C7 . C2 . C3 . 110.47 1.5
C7 . C6 . N2 . 110.47 1.5
C7 . C1 . N1 . 110.47 1.5
C2 . C7 . C6 . 110.47 1.5
C6 . C7 . C1 . 110.47 1.5
C2 . C3 . C4 . 110.47 1.5
C4 . C3 . C8 . 110.47 1.5
N1 . C5 . N2 . 110.47 1.5
C6 . N2 . C8 . 110.47 1.5
N1 . C4 . C3 . 110.47 1.5

loop_
_restr_distance_atom_site_label_1
_restr_distance_site_symmetry_1
_restr_distance_atom_site_label_2
_restr_distance_site_symmetry_2
_restr_distance_target
_restr_distance_target_weight_param
C3 . C9 . 1.5 0.07
C10 . C7 . 1.5 0.07
C5 . N1 . 1.5 0.07
C5 . N2 . 1.5 0.07
C6 . N2 . 1.5 0.07
C8 . N2 . 1.5 0.07
C6 . C7 . 1.5 0.07
C2 . C7 . 1.5 0.07
C2 . C3 . 1.5 0.07
C7 . C1 . 1.5 0.07
C1 . N1 . 1.5 0.07
C4 . N1 . 1.5 0.07
C8 . C3 . 1.5 0.07
C4 . C3 . 1.5 0.07

loop_
_restr_equal_angle_atom_site_label_1
_restr_equal_angle_site_symmetry_1
_restr_equal_angle_atom_site_label_2
_restr_equal_angle_site_symmetry_2
_restr_equal_angle_atom_site_label_3
_restr_equal_angle_site_symmetry_3
_restr_equal_angle_class_class_id
_restr_equal_angle_class_target_weight_param
? ? ? ? ? ? ? ?

loop_
_restr_equal_distance_atom_site_label_1
_restr_equal_distance_site_symmetry_1
_restr_equal_distance_atom_site_label_2
_restr_equal_distance_site_symmetry_2
_restr_equal_distance_class_class_id
_restr_equal_distance_class_target_weight_param
? ? ? ? ? ?

loop_
_restr_equal_torsion_atom_site_label_1
_restr_equal_torsion_site_symmetry_1
_restr_equal_torsion_atom_site_label_2
_restr_equal_torsion_site_symmetry_2
_restr_equal_torsion_atom_site_label_3
_restr_equal_torsion_site_symmetry_3
_restr_equal_torsion_atom_site_label_4
_restr_equal_torsion_site_symmetry_4
_restr_equal_torsion_class_class_id
_restr_equal_torsion_class_target_weight_param
? ? ? ? ? ? ? ? ? ?

loop_
_restr_torsion_atom_site_label_1
_restr_torsion_site_symmetry_1
_restr_torsion_atom_site_label_2
_restr_torsion_site_symmetry_2
_restr_torsion_atom_site_label_3
_restr_torsion_site_symmetry_3
_restr_torsion_atom_site_label_4
_restr_torsion_site_symmetry_4
_restr_torsion_angle_target
_restr_torsion_weight_param
? ? ? ? ? ? ? ? ? ?

loop_
_jana_atom_site_adp_c_label
_jana_atom_site_adp_c_type_symbol
_jana_atom_site_adp_c_111
_jana_atom_site_adp_c_112
_jana_atom_site_adp_c_113
_jana_atom_site_adp_c_122
_jana_atom_site_adp_c_123
_jana_atom_site_adp_c_133
_jana_atom_site_adp_c_222
_jana_atom_site_adp_c_223
_jana_atom_site_adp_c_233
_jana_atom_site_adp_c_333
? ? ? ? ? ? ? ? ? ? ? ?

loop_
_jana_atom_site_adp_d_label
_jana_atom_site_adp_d_type_symbol
_jana_atom_site_adp_d_1111
_jana_atom_site_adp_d_1112
_jana_atom_site_adp_d_1113
_jana_atom_site_adp_d_1122
_jana_atom_site_adp_d_1123
_jana_atom_site_adp_d_1133
_jana_atom_site_adp_d_1222
_jana_atom_site_adp_d_1223
_jana_atom_site_adp_d_1233
_jana_atom_site_adp_d_1333
_jana_atom_site_adp_d_2222
_jana_atom_site_adp_d_2223
_jana_atom_site_adp_d_2233
_jana_atom_site_adp_d_2333
_jana_atom_site_adp_d_3333
? ? ? ? ? ? ? ? ? ? ? ? ? ? ? ? ?

loop_
_jana_atom_site_adp_e_label
_jana_atom_site_adp_e_type_symbol
_jana_atom_site_adp_e_11111
_jana_atom_site_adp_e_11112
_jana_atom_site_adp_e_11113
_jana_atom_site_adp_e_11122
_jana_atom_site_adp_e_11123
_jana_atom_site_adp_e_11133
_jana_atom_site_adp_e_11222
_jana_atom_site_adp_e_11223
_jana_atom_site_adp_e_11233
_jana_atom_site_adp_e_11333
_jana_atom_site_adp_e_12222
_jana_atom_site_adp_e_12223
_jana_atom_site_adp_e_12233
_jana_atom_site_adp_e_12333
_jana_atom_site_adp_e_13333
_jana_atom_site_adp_e_22222
_jana_atom_site_adp_e_22223
_jana_atom_site_adp_e_22233
_jana_atom_site_adp_e_22333
_jana_atom_site_adp_e_23333
_jana_atom_site_adp_e_33333
? ? ? ? ? ? ? ? ? ? ? ? ? ? ? ? ? ? ? ? ? ? ?

loop_
_jana_atom_site_adp_f_label
_jana_atom_site_adp_f_type_symbol
_jana_atom_site_adp_f_111111
_jana_atom_site_adp_f_111112
_jana_atom_site_adp_f_111113
_jana_atom_site_adp_f_111122
_jana_atom_site_adp_f_111123
_jana_atom_site_adp_f_111133
_jana_atom_site_adp_f_111222
_jana_atom_site_adp_f_111223
_jana_atom_site_adp_f_111233
_jana_atom_site_adp_f_111333
_jana_atom_site_adp_f_112222
_jana_atom_site_adp_f_112223
_jana_atom_site_adp_f_112233
_jana_atom_site_adp_f_112333
_jana_atom_site_adp_f_113333
_jana_atom_site_adp_f_122222
_jana_atom_site_adp_f_122223
_jana_atom_site_adp_f_122233
_jana_atom_site_adp_f_122333
_jana_atom_site_adp_f_123333
_jana_atom_site_adp_f_133333
_jana_atom_site_adp_f_222222
_jana_atom_site_adp_f_222223
_jana_atom_site_adp_f_222233
_jana_atom_site_adp_f_222333
_jana_atom_site_adp_f_223333
_jana_atom_site_adp_f_233333
_jana_atom_site_adp_f_333333
? ? ? ? ? ? ? ? ? ? ? ? ? ? ? ? ? ? ? ? ? ? ? ? ? ? ? ? ? ?

loop_
_publcif_info_exptl_table_extra_item
?

loop_
_publcif_info_exptl_table_header_item
?
